data_4348331
loop_
_publ_author_name
'Grant, Lauren N.'
'Carroll, Maria E.'
'Carroll, Patrick J.'
'Mindiola, Daniel J.'

_publ_section_title
;
 An Unusual Cobalt Azide Adduct That Produces a Nitrene Species for
 Carbon-Hydrogen Insertion Chemistry.
;
_journal_issue 16
_journal_name_full 'Inorganic chemistry'
_journal_page_first 7997
_journal_page_last 8002
_journal_paper_doi 10.1021/acs.inorgchem.6b01114
_journal_volume 55
_journal_year 2016
_chemical_formula_sum 'C39 H56 Co N6'
_chemical_formula_weight 667.83
_space_group_IT_number 14
_space_group_name_Hall '-P 2ybc'
_space_group_name_H-M_alt 'P 1 21/c 1'
_symmetry_cell_setting monoclinic
_symmetry_Int_Tables_number 14
_symmetry_space_group_name_H-M 'P 1 21/c 1'
_atom_sites_solution_hydrogens geom
_atom_sites_solution_primary direct
_audit_creation_method SHELXL-97
_cell_angle_alpha 90.00
_cell_angle_beta 96.281(2)
_cell_angle_gamma 90.00
_cell_formula_units_Z 4
_cell_length_a 13.4981(4)
_cell_length_b 27.7120(7)
_cell_length_c 9.8034(3)
_cell_measurement_reflns_used 8100
_cell_measurement_temperature 100
_cell_measurement_theta_max 25.96
_cell_measurement_theta_min 2.68
_cell_volume 3645.04(18)
_computing_data_collection 'Bruker APEX2'
_computing_data_reduction 'Bruker SAINT'
_computing_structure_refinement 'SHELXL-97 (Sheldrick, 2008)'
_computing_structure_solution 'SHELXS-97 (Sheldrick, 2008)'
_diffrn_ambient_temperature 100(1)
_diffrn_measured_fraction_theta_full 0.952
_diffrn_measured_fraction_theta_max 0.952
_diffrn_measurement_device 'CCD Area Detector'
_diffrn_measurement_device_type 'Bruker APEXII'
_diffrn_measurement_method 'phi and omega scans'
_diffrn_radiation_monochromator graphite
_diffrn_radiation_source 'sealed tube'
_diffrn_radiation_type MoK\a
_diffrn_radiation_wavelength 0.71073
_diffrn_reflns_av_R_equivalents 0.1703
_diffrn_reflns_av_sigmaI/netI 0.1345
_diffrn_reflns_limit_h_max 17
_diffrn_reflns_limit_h_min -17
_diffrn_reflns_limit_k_max 36
_diffrn_reflns_limit_k_min -36
_diffrn_reflns_limit_l_max 11
_diffrn_reflns_limit_l_min -11
_diffrn_reflns_number 65597
_diffrn_reflns_theta_full 27.55
_diffrn_reflns_theta_max 27.55
_diffrn_reflns_theta_min 1.69
_exptl_absorpt_coefficient_mu 0.506
_exptl_absorpt_correction_T_max 0.7456
_exptl_absorpt_correction_T_min 0.6274
_exptl_absorpt_correction_type multi-scan
_exptl_absorpt_process_details '(SADABS; Sheldrick, 2007)'
_exptl_crystal_density_diffrn 1.217
_exptl_crystal_density_method 'not measured'
_exptl_crystal_description prism
_exptl_crystal_F_000 1436
_exptl_crystal_size_max 0.12
_exptl_crystal_size_mid 0.05
_exptl_crystal_size_min 0.02
_refine_diff_density_max 0.499
_refine_diff_density_min -0.679
_refine_diff_density_rms 0.086
_refine_ls_extinction_method none
_refine_ls_goodness_of_fit_ref 0.999
_refine_ls_hydrogen_treatment constr
_refine_ls_matrix_type full
_refine_ls_number_parameters 428
_refine_ls_number_reflns 8017
_refine_ls_number_restraints 0
_refine_ls_restrained_S_all 0.999
_refine_ls_R_factor_all 0.1673
_refine_ls_R_factor_gt 0.0726
_refine_ls_shift/su_max 0.000
_refine_ls_shift/su_mean 0.000
_refine_ls_structure_factor_coef Fsqd
_refine_ls_weighting_details 'calc w=1/[\s^2^(Fo^2^)+(0.0744P)^2^+3.1979P] where P=(Fo^2^+2Fc^2^)/3'
_refine_ls_weighting_scheme calc
_refine_ls_wR_factor_gt 0.1422
_refine_ls_wR_factor_ref 0.1790
_reflns_number_gt 4257
_reflns_number_total 8017
_reflns_threshold_expression >2sigma(I)
_cod_data_source_file ic6b01114_si_002.cif
_cod_data_source_block UP9044
_cod_depositor_comments
;
The following automatic conversions were performed:

data name '_atom_site_symetry_multiplicity' was replaced with
'_atom_site_symmetry_multiplicity' as specified in the replacement
file
'/home/saulius/struct/COD-crude-data/automatic-downloads/DataCite-retrospective/ACS/depositions/lib/lists/replacement-tags.lst'.

Automatic conversion script
Id: cif_correct_tags 6909 2019-04-08 15:41:33Z antanas 
;
_cod_original_sg_symbol_H-M 'P 21/c     '
_cod_database_code 4348331

loop_
_symmetry_equiv_pos_as_xyz
'x, y, z'
'-x, y+1/2, -z+1/2'
'-x, -y, -z'
'x, -y-1/2, z-1/2'

loop_
_atom_site_label
_atom_site_type_symbol
_atom_site_fract_x
_atom_site_fract_y
_atom_site_fract_z
_atom_site_U_iso_or_equiv
_atom_site_adp_type
_atom_site_occupancy
_atom_site_symmetry_multiplicity
_atom_site_calc_flag
_atom_site_refinement_flags
Co1 Co 0.61529(4) 0.12359(2) 0.32204(6) 0.02343(17) Uani 1 1 d .
N1 N 0.4853(2) 0.13949(12) 0.2220(4) 0.0219(8) Uani 1 1 d .
N2 N 0.6602(2) 0.17259(12) 0.1966(4) 0.0205(8) Uani 1 1 d .
N3 N 0.7396(2) 0.14245(12) 0.4307(4) 0.0200(8) Uani 1 1 d .
N4 N 0.6408(2) 0.05836(13) 0.2066(4) 0.0320(10) Uani 1 1 d .
N5 N 0.5899(3) 0.05856(14) 0.0901(5) 0.0370(10) Uani 1 1 d .
N6 N 0.5396(3) 0.05956(17) -0.0106(5) 0.0534(13) Uani 1 1 d .
C1 C 0.3894(3) 0.12411(15) 0.2144(4) 0.0204(9) Uani 1 1 d .
C2 C 0.3361(3) 0.14330(15) 0.0992(5) 0.0237(10) Uani 1 1 d .
H2 H 0.2689 0.1379 0.0714 0.031 Uiso 1 1 calc R
C3 C 0.4006(3) 0.17267(15) 0.0303(5) 0.0228(10) Uani 1 1 d .
C4 C 0.4924(3) 0.16999(15) 0.1087(5) 0.0212(9) Uani 1 1 d .
C5 C 0.5917(3) 0.19074(14) 0.1012(4) 0.0211(9) Uani 1 1 d .
C6 C 0.6231(3) 0.22622(16) 0.0154(5) 0.0276(11) Uani 1 1 d .
H6 H 0.5785 0.2400 -0.0526 0.037 Uiso 1 1 calc R
C7 C 0.7222(3) 0.24067(16) 0.0332(5) 0.0307(11) Uani 1 1 d .
H7 H 0.7441 0.2634 -0.0264 0.041 Uiso 1 1 calc R
C8 C 0.7893(3) 0.22225(15) 0.1368(5) 0.0244(10) Uani 1 1 d .
H8 H 0.8551 0.2327 0.1480 0.033 Uiso 1 1 calc R
C9 C 0.7561(3) 0.18776(15) 0.2237(5) 0.0210(10) Uani 1 1 d .
C10 C 0.8048(3) 0.16663(14) 0.3502(4) 0.0199(9) Uani 1 1 d .
C11 C 0.8991(3) 0.16900(15) 0.4241(5) 0.0238(10) Uani 1 1 d .
C12 C 0.8896(3) 0.14684(16) 0.5507(5) 0.0248(10) Uani 1 1 d .
H12 H 0.9406 0.1431 0.6217 0.033 Uiso 1 1 calc R
C13 C 0.7925(3) 0.13153(15) 0.5527(5) 0.0236(10) Uani 1 1 d .
C14 C 0.3538(3) 0.09030(15) 0.3209(5) 0.0256(10) Uani 1 1 d .
C15 C 0.3646(3) 0.11489(16) 0.4612(5) 0.0335(11) Uani 1 1 d .
H15a H 0.4328 0.1242 0.4851 0.050 Uiso 1 1 calc R
H15b H 0.3448 0.0929 0.5289 0.050 Uiso 1 1 calc R
H15c H 0.3229 0.1430 0.4577 0.050 Uiso 1 1 calc R
C16 C 0.4141(3) 0.04304(16) 0.3300(5) 0.0347(12) Uani 1 1 d .
H16a H 0.4081 0.0277 0.2417 0.052 Uiso 1 1 calc R
H16b H 0.3888 0.0219 0.3957 0.052 Uiso 1 1 calc R
H16c H 0.4829 0.0500 0.3583 0.052 Uiso 1 1 calc R
C17 C 0.2441(3) 0.07712(17) 0.2821(5) 0.0358(12) Uani 1 1 d .
H17a H 0.2046 0.1060 0.2745 0.054 Uiso 1 1 calc R
H17b H 0.2218 0.0567 0.3517 0.054 Uiso 1 1 calc R
H17c H 0.2371 0.0604 0.1958 0.054 Uiso 1 1 calc R
C18 C 0.3704(3) 0.19841(15) -0.1055(5) 0.0267(10) Uani 1 1 d .
C19 C 0.4364(4) 0.18192(17) -0.2141(5) 0.0392(13) Uani 1 1 d .
H19a H 0.5051 0.1880 -0.1819 0.059 Uiso 1 1 calc R
H19b H 0.4187 0.1994 -0.2977 0.059 Uiso 1 1 calc R
H19c H 0.4270 0.1480 -0.2307 0.059 Uiso 1 1 calc R
C20 C 0.3725(3) 0.25331(16) -0.0876(5) 0.0312(11) Uani 1 1 d .
H20a H 0.3228 0.2628 -0.0299 0.047 Uiso 1 1 calc R
H20b H 0.3590 0.2685 -0.1757 0.047 Uiso 1 1 calc R
H20c H 0.4371 0.2631 -0.0459 0.047 Uiso 1 1 calc R
C21 C 0.2624(4) 0.18566(19) -0.1601(6) 0.0474(15) Uani 1 1 d .
H21a H 0.2569 0.1515 -0.1749 0.071 Uiso 1 1 calc R
H21b H 0.2443 0.2022 -0.2452 0.071 Uiso 1 1 calc R
H21c H 0.2185 0.1953 -0.0944 0.071 Uiso 1 1 calc R
C22 C 0.9958(3) 0.19036(17) 0.3818(5) 0.0294(11) Uani 1 1 d .
C23 C 1.0166(3) 0.17054(17) 0.2419(5) 0.0321(11) Uani 1 1 d .
H23a H 1.0256 0.1362 0.2481 0.048 Uiso 1 1 calc R
H23b H 1.0759 0.1852 0.2151 0.048 Uiso 1 1 calc R
H23c H 0.9613 0.1778 0.1748 0.048 Uiso 1 1 calc R
C24 C 0.9924(3) 0.24586(17) 0.3821(5) 0.0391(13) Uani 1 1 d .
H24a H 0.9335 0.2567 0.3267 0.059 Uiso 1 1 calc R
H24b H 1.0503 0.2583 0.3453 0.059 Uiso 1 1 calc R
H24c H 0.9912 0.2572 0.4744 0.059 Uiso 1 1 calc R
C25 C 1.0846(3) 0.1752(2) 0.4853(5) 0.0442(14) Uani 1 1 d .
H25a H 1.0767 0.1886 0.5737 0.066 Uiso 1 1 calc R
H25b H 1.1455 0.1868 0.4549 0.066 Uiso 1 1 calc R
H25c H 1.0870 0.1406 0.4918 0.066 Uiso 1 1 calc R
C26 C 0.7450(3) 0.10955(15) 0.6717(5) 0.0253(10) Uani 1 1 d .
C27 C 0.6362(3) 0.09529(18) 0.6301(5) 0.0354(12) Uani 1 1 d .
H27a H 0.5981 0.1236 0.6027 0.053 Uiso 1 1 calc R
H27b H 0.6095 0.0804 0.7066 0.053 Uiso 1 1 calc R
H27c H 0.6330 0.0730 0.5549 0.053 Uiso 1 1 calc R
C28 C 0.8020(3) 0.06433(16) 0.7250(5) 0.0332(11) Uani 1 1 d .
H28a H 0.8040 0.0416 0.6514 0.050 Uiso 1 1 calc R
H28b H 0.7690 0.0499 0.7968 0.050 Uiso 1 1 calc R
H28c H 0.8688 0.0730 0.7603 0.050 Uiso 1 1 calc R
C29 C 0.7477(4) 0.14646(18) 0.7870(5) 0.0404(13) Uani 1 1 d .
H29a H 0.8157 0.1538 0.8195 0.061 Uiso 1 1 calc R
H29b H 0.7149 0.1335 0.8610 0.061 Uiso 1 1 calc R
H29c H 0.7142 0.1754 0.7534 0.061 Uiso 1 1 calc R
C30 C 0.7358(3) 0.02892(16) 0.2089(5) 0.0292(11) Uani 1 1 d .
C31 C 0.7667(3) 0.01755(17) 0.3583(5) 0.0342(12) Uani 1 1 d .
H31a H 0.7152 -0.0013 0.3952 0.045 Uiso 1 1 calc R
H31b H 0.7759 0.0472 0.4106 0.045 Uiso 1 1 calc R
C32 C 0.8649(4) -0.01122(18) 0.3695(6) 0.0407(13) Uani 1 1 d .
H32 H 0.8854 -0.0190 0.4660 0.054 Uiso 1 1 calc R
C33 C 0.8497(4) -0.05751(17) 0.2874(5) 0.0402(13) Uani 1 1 d .
H33a H 0.9113 -0.0758 0.2949 0.054 Uiso 1 1 calc R
H33b H 0.7991 -0.0771 0.3240 0.054 Uiso 1 1 calc R
C34 C 0.8175(3) -0.04604(17) 0.1383(5) 0.0340(12) Uani 1 1 d .
H34 H 0.8083 -0.0762 0.0862 0.045 Uiso 1 1 calc R
C35 C 0.7197(3) -0.01832(17) 0.1267(5) 0.0335(12) Uani 1 1 d .
H35a H 0.6686 -0.0376 0.1630 0.045 Uiso 1 1 calc R
H35b H 0.6981 -0.0112 0.0312 0.045 Uiso 1 1 calc R
C36 C 0.8982(3) -0.01602(16) 0.0816(5) 0.0346(12) Uani 1 1 d .
H36a H 0.8785 -0.0086 -0.0143 0.046 Uiso 1 1 calc R
H36b H 0.9600 -0.0342 0.0877 0.046 Uiso 1 1 calc R
C37 C 0.9138(3) 0.03071(17) 0.1637(5) 0.0365(13) Uani 1 1 d .
H37 H 0.9656 0.0500 0.1270 0.048 Uiso 1 1 calc R
C38 C 0.8155(3) 0.05940(16) 0.1511(5) 0.0295(11) Uani 1 1 d .
H38a H 0.8247 0.0894 0.2017 0.039 Uiso 1 1 calc R
H38b H 0.7951 0.0670 0.0556 0.039 Uiso 1 1 calc R
C39 C 0.9450(3) 0.0199(2) 0.3138(6) 0.0447(14) Uani 1 1 d .
H39a H 0.9532 0.0498 0.3653 0.059 Uiso 1 1 calc R
H39b H 1.0082 0.0029 0.3235 0.059 Uiso 1 1 calc R

loop_
_atom_site_aniso_label
_atom_site_aniso_U_11
_atom_site_aniso_U_22
_atom_site_aniso_U_33
_atom_site_aniso_U_23
_atom_site_aniso_U_13
_atom_site_aniso_U_12
Co1 0.0155(2) 0.0300(3) 0.0244(4) 0.0029(3) 0.0009(2) 0.0015(3)
N1 0.0188(17) 0.026(2) 0.021(2) -0.0010(15) 0.0010(15) 0.0007(14)
N2 0.0159(16) 0.0254(19) 0.020(2) 0.0005(15) 0.0013(14) 0.0007(14)
N3 0.0142(15) 0.0261(19) 0.020(2) 0.0020(15) 0.0038(14) 0.0043(13)
N4 0.0174(18) 0.042(2) 0.035(3) -0.0007(19) -0.0056(17) 0.0026(16)
N5 0.023(2) 0.047(3) 0.040(3) -0.008(2) 0.003(2) 0.0071(18)
N6 0.042(3) 0.068(3) 0.046(4) -0.018(2) -0.016(2) 0.018(2)
C1 0.0180(18) 0.022(2) 0.021(3) -0.0071(19) 0.0001(17) -0.0032(17)
C2 0.0149(19) 0.028(2) 0.027(3) -0.002(2) -0.0013(18) 0.0000(17)
C3 0.0181(19) 0.025(2) 0.024(3) -0.0020(19) -0.0035(17) -0.0007(17)
C4 0.0183(19) 0.023(2) 0.022(3) 0.0027(18) 0.0014(17) -0.0003(16)
C5 0.020(2) 0.023(2) 0.021(3) 0.0003(18) 0.0031(18) 0.0012(16)
C6 0.021(2) 0.035(3) 0.027(3) 0.006(2) -0.0005(18) 0.0047(18)
C7 0.029(2) 0.032(3) 0.032(3) 0.008(2) 0.007(2) -0.0016(19)
C8 0.0159(19) 0.030(2) 0.028(3) 0.003(2) 0.0055(18) 0.0007(17)
C9 0.0114(17) 0.027(2) 0.025(3) -0.0017(19) 0.0053(17) 0.0038(16)
C10 0.0146(18) 0.025(2) 0.021(3) -0.0028(18) 0.0046(17) 0.0029(16)
C11 0.0149(18) 0.030(2) 0.027(3) -0.003(2) 0.0011(17) 0.0039(17)
C12 0.018(2) 0.038(3) 0.017(3) -0.001(2) -0.0050(17) 0.0027(18)
C13 0.0177(18) 0.030(3) 0.023(3) 0.0011(19) 0.0016(17) 0.0067(17)
C14 0.0163(19) 0.025(2) 0.036(3) 0.000(2) 0.0030(18) 0.0011(17)
C15 0.034(2) 0.034(3) 0.033(3) -0.002(2) 0.011(2) -0.006(2)
C16 0.025(2) 0.034(3) 0.046(4) 0.009(2) 0.007(2) 0.0011(19)
C17 0.024(2) 0.039(3) 0.045(4) 0.005(2) 0.006(2) -0.008(2)
C18 0.026(2) 0.027(2) 0.025(3) 0.002(2) -0.0064(19) 0.0003(18)
C19 0.055(3) 0.036(3) 0.024(3) 0.001(2) -0.006(2) 0.003(2)
C20 0.029(2) 0.033(3) 0.031(3) 0.003(2) -0.002(2) 0.0046(19)
C21 0.042(3) 0.051(3) 0.043(4) 0.013(3) -0.023(2) -0.008(2)
C22 0.0127(19) 0.044(3) 0.031(3) 0.003(2) -0.0004(18) 0.0007(18)
C23 0.017(2) 0.040(3) 0.041(3) 0.004(2) 0.0106(19) 0.0048(19)
C24 0.025(2) 0.045(3) 0.048(4) -0.005(3) 0.009(2) -0.010(2)
C25 0.016(2) 0.076(4) 0.039(4) 0.006(3) 0.000(2) -0.002(2)
C26 0.022(2) 0.032(2) 0.022(3) 0.0010(19) -0.0010(18) 0.0054(17)
C27 0.032(2) 0.045(3) 0.030(3) 0.008(2) 0.007(2) -0.003(2)
C28 0.031(2) 0.040(3) 0.028(3) 0.001(2) 0.000(2) 0.003(2)
C29 0.052(3) 0.036(3) 0.034(4) 0.000(2) 0.009(2) 0.007(2)
C30 0.022(2) 0.033(3) 0.033(3) 0.002(2) 0.0022(19) 0.0023(18)
C31 0.034(2) 0.041(3) 0.028(3) -0.002(2) 0.007(2) 0.008(2)
C32 0.044(3) 0.045(3) 0.032(4) -0.001(2) -0.002(2) 0.017(2)
C33 0.046(3) 0.038(3) 0.039(4) 0.006(2) 0.013(2) 0.014(2)
C34 0.037(3) 0.031(3) 0.035(3) -0.006(2) 0.009(2) 0.000(2)
C35 0.030(2) 0.039(3) 0.031(3) -0.005(2) 0.003(2) -0.004(2)
C36 0.031(2) 0.038(3) 0.036(3) -0.006(2) 0.010(2) 0.005(2)
C37 0.026(2) 0.041(3) 0.045(4) -0.006(2) 0.015(2) -0.003(2)
C38 0.030(2) 0.033(3) 0.026(3) -0.001(2) 0.007(2) -0.0047(19)
C39 0.030(3) 0.058(4) 0.044(4) -0.014(3) -0.005(2) 0.012(2)

loop_
_atom_type_symbol
_atom_type_description
_atom_type_scat_dispersion_real
_atom_type_scat_dispersion_imag
_atom_type_scat_source
C C 0.0033 0.0016 'International Tables Vol C Tables 4.2.6.8 and 6.1.1.4'
H H 0.0000 0.0000 'International Tables Vol C Tables 4.2.6.8 and 6.1.1.4'
N N 0.0061 0.0033 'International Tables Vol C Tables 4.2.6.8 and 6.1.1.4'
Co Co 0.3494 0.9721 'International Tables Vol C Tables 4.2.6.8 and 6.1.1.4'

loop_
_geom_angle_atom_site_label_1
_geom_angle_atom_site_label_2
_geom_angle_atom_site_label_3
_geom_angle
N3 Co1 N1 151.34(14)
N3 Co1 N2 81.48(14)
N1 Co1 N2 81.53(14)
N3 Co1 N4 109.24(13)
N1 Co1 N4 96.30(14)
N2 Co1 N4 99.82(15)
C1 N1 C4 107.0(3)
C1 N1 Co1 138.7(3)
C4 N1 Co1 113.3(2)
C5 N2 C9 126.2(4)
C5 N2 Co1 117.3(3)
C9 N2 Co1 116.3(3)
C13 N3 C10 107.3(3)
C13 N3 Co1 139.2(3)
C10 N3 Co1 111.8(3)
N5 N4 C30 112.9(4)
N5 N4 Co1 111.3(3)
C30 N4 Co1 128.2(3)
N6 N5 N4 175.9(5)
N1 C1 C2 109.5(4)
N1 C1 C14 121.8(4)
C2 C1 C14 128.7(3)
C1 C2 C3 108.6(3)
C4 C3 C2 105.3(4)
C4 C3 C18 130.3(4)
C2 C3 C18 124.4(3)
C3 C4 N1 109.6(3)
C3 C4 C5 135.8(4)
N1 C4 C5 114.6(3)
N2 C5 C6 117.1(4)
N2 C5 C4 112.5(4)
C6 C5 C4 130.4(4)
C5 C6 C7 118.8(4)
C8 C7 C6 122.0(4)
C7 C8 C9 118.4(4)
N2 C9 C8 117.2(4)
N2 C9 C10 111.9(3)
C8 C9 C10 130.7(4)
C11 C10 N3 108.7(4)
C11 C10 C9 136.2(4)
N3 C10 C9 114.5(3)
C10 C11 C12 105.8(4)
C10 C11 C22 129.3(4)
C12 C11 C22 124.8(4)
C13 C12 C11 109.0(4)
N3 C13 C12 109.1(4)
N3 C13 C26 122.7(3)
C12 C13 C26 128.0(4)
C1 C14 C15 109.7(3)
C1 C14 C17 110.2(4)
C15 C14 C17 108.9(4)
C1 C14 C16 111.1(3)
C15 C14 C16 109.3(4)
C17 C14 C16 107.6(3)
C3 C18 C20 111.4(4)
C3 C18 C19 110.3(4)
C20 C18 C19 111.8(4)
C3 C18 C21 110.4(4)
C20 C18 C21 105.9(4)
C19 C18 C21 106.9(4)
C11 C22 C23 110.4(4)
C11 C22 C24 111.1(3)
C23 C22 C24 111.6(4)
C11 C22 C25 109.9(4)
C23 C22 C25 106.6(4)
C24 C22 C25 107.0(4)
C13 C26 C29 108.9(4)
C13 C26 C28 110.6(3)
C29 C26 C28 109.0(4)
C13 C26 C27 111.8(4)
C29 C26 C27 108.4(4)
C28 C26 C27 108.1(4)
C31 C30 N4 105.6(4)
C31 C30 C38 110.2(4)
N4 C30 C38 109.1(4)
C31 C30 C35 109.7(4)
N4 C30 C35 112.2(3)
C38 C30 C35 110.0(4)
C30 C31 C32 108.7(4)
C33 C32 C39 110.3(4)
C33 C32 C31 109.5(4)
C39 C32 C31 108.6(4)
C34 C33 C32 110.1(4)
C33 C34 C36 109.1(4)
C33 C34 C35 109.4(4)
C36 C34 C35 110.3(4)
C34 C35 C30 108.6(4)
C34 C36 C37 109.5(4)
C39 C37 C36 110.6(4)
C39 C37 C38 109.0(4)
C36 C37 C38 109.1(4)
C30 C38 C37 108.7(4)
C37 C39 C32 109.0(4)

loop_
_geom_bond_atom_site_label_1
_geom_bond_atom_site_label_2
_geom_bond_distance
Co1 N3 1.957(3)
Co1 N1 1.964(3)
Co1 N2 1.972(3)
Co1 N4 2.180(4)
N1 C1 1.357(5)
N1 C4 1.407(5)
N2 C5 1.339(5)
N2 C9 1.359(5)
N3 C13 1.358(5)
N3 C10 1.414(5)
N4 N5 1.267(5)
N4 C30 1.519(5)
N5 N6 1.136(5)
C1 C2 1.378(6)
C1 C14 1.520(6)
C2 C3 1.417(6)
C3 C4 1.387(5)
C3 C18 1.526(6)
C4 C5 1.468(5)
C5 C6 1.389(6)
C6 C7 1.389(5)
C7 C8 1.382(6)
C8 C9 1.387(6)
C9 C10 1.461(6)
C10 C11 1.395(5)
C11 C12 1.403(6)
C11 C22 1.531(6)
C12 C13 1.380(5)
C13 C26 1.519(6)
C14 C15 1.527(6)
C14 C17 1.533(5)
C14 C16 1.539(6)
C18 C20 1.531(6)
C18 C19 1.531(7)
C18 C21 1.538(6)
C22 C23 1.532(6)
C22 C24 1.539(6)
C22 C25 1.542(6)
C26 C29 1.522(6)
C26 C28 1.532(6)
C26 C27 1.532(6)
C30 C31 1.512(6)
C30 C38 1.525(6)
C30 C35 1.540(6)
C31 C32 1.541(6)
C32 C33 1.516(7)
C32 C39 1.529(7)
C33 C34 1.512(7)
C34 C36 1.523(6)
C34 C35 1.522(6)
C36 C37 1.527(6)
C37 C39 1.515(7)
C37 C38 1.540(6)
